data_4345045
loop_
_publ_author_name
'Ueno, Takahiro'
'Fujinami, Takeshi'
'Matsumoto, Naohide'
'Furusawa, Masaki'
'Irie, Ryo'
'Re, Nazzareno'
'Kanetomo, Takuya'
'Ishida, Takayuki'
'Sunatsuki, Yukinari'

_publ_section_title
;
 Circular and Chainlike Copper(II)-Lanthanide(III) Complexes Generated by
 Assembly Reactions of Racemic and Chiral Copper(II) Cross-Linking Ligand
 Complexes with Ln(III)(NO3)3&#x00B7;6H2O (Ln(III) = Gd(III), Tb(III),
 Dy(III)).
;
_journal_issue 3
_journal_name_full 'Inorganic chemistry'
_journal_page_first 1679
_journal_page_last 1695
_journal_paper_doi 10.1021/acs.inorgchem.6b02668
_journal_volume 56
_journal_year 2017
_chemical_absolute_configuration 'CHOOSE rm ad rmad syn or unk'
_chemical_formula_moiety 'C34 H31 Cu Dy N6 O10'
_chemical_formula_sum 'C34 H31 Cu Dy N6 O10'
_chemical_formula_weight 909.70
_space_group_IT_number 19
_symmetry_cell_setting orthorhombic
_symmetry_Int_Tables_number 19
_symmetry_space_group_name_Hall 'P 2ac 2ab'
_symmetry_space_group_name_H-M 'P 21 21 21'
_atom_sites_solution_hydrogens geom
_atom_sites_solution_primary direct
_atom_sites_solution_secondary difmap
_cell_angle_alpha 90.0000
_cell_angle_beta 90.0000
_cell_angle_gamma 90.0000
_cell_formula_units_Z 4
_cell_length_a 13.5310(4)
_cell_length_b 15.7064(4)
_cell_length_c 15.8985(4)
_cell_measurement_reflns_used 19033
_cell_measurement_temperature 150
_cell_measurement_theta_max 27.43
_cell_measurement_theta_min 3.00
_cell_volume 3378.80(16)
_computing_cell_refinement 'RAPID AUTO'
_computing_data_collection 'RAPID AUTO (Rigaku, ????)'
_computing_data_reduction 'RAPID AUTO'
_computing_molecular_graphics 'CrystalStructure 4.0'
_computing_publication_material 'CrystalStructure 4.0 (Rigaku, 2010)'
_computing_structure_refinement 'CRYSTALS (Carruthers, et al., 1999)'
_computing_structure_solution 'Il Milione (Burla, et al., 2007)'
_diffrn_ambient_temperature 150
_diffrn_detector_area_resol_mean 10.000
_diffrn_measured_fraction_theta_full 0.998
_diffrn_measured_fraction_theta_max 0.998
_diffrn_measurement_device_type 'Rigaku R-AXIS RAPID'
_diffrn_measurement_method \w
_diffrn_radiation_type 'Mo K\a'
_diffrn_radiation_wavelength 0.71075
_diffrn_reflns_av_R_equivalents 0.1033
_diffrn_reflns_limit_h_max 17
_diffrn_reflns_limit_h_min -17
_diffrn_reflns_limit_k_max 20
_diffrn_reflns_limit_k_min -20
_diffrn_reflns_limit_l_max 20
_diffrn_reflns_limit_l_min -20
_diffrn_reflns_number 32350
_diffrn_reflns_theta_full 27.44
_diffrn_reflns_theta_max 27.44
_diffrn_standards_number 0
_exptl_absorpt_coefficient_mu 2.896
_exptl_absorpt_correction_T_max 0.686
_exptl_absorpt_correction_T_min 0.536
_exptl_absorpt_correction_type multi-scan
_exptl_absorpt_process_details 'ABSCOR (Rigaku, 1995)'
_exptl_crystal_colour red
_exptl_crystal_density_diffrn 1.788
_exptl_crystal_density_method 'not measured'
_exptl_crystal_description block
_exptl_crystal_F_000 1808.00
_exptl_crystal_size_max 0.164
_exptl_crystal_size_mid 0.135
_exptl_crystal_size_min 0.130
_refine_diff_density_max 1.530
_refine_diff_density_min -1.790
_refine_ls_abs_structure_details 'Flack, H. D. (1983), Acta Cryst. A39, 876-881.  3422 Friedel Pairs'
_refine_ls_abs_structure_Flack -0.006(16)
_refine_ls_extinction_method none
_refine_ls_goodness_of_fit_ref 0.913
_refine_ls_hydrogen_treatment constr
_refine_ls_number_parameters 496
_refine_ls_number_reflns 4748
_refine_ls_R_factor_gt 0.0414
_refine_ls_shift/su_max 0.004
_refine_ls_structure_factor_coef Fsqd
_refine_ls_weighting_details
;
    Chebychev polynomial with 3 parameters (Carruthers & Watkin, 1979)
    356.9450    497.4870    153.7770
;
_refine_ls_weighting_scheme calc
_refine_ls_wR_factor_ref 0.0813
_reflns_number_gt 4748
_reflns_number_total 7700
_reflns_threshold_expression F^2^>2.0\s(F^2^)
_cod_data_source_file ic6b02668_si_006.cif
_cod_data_source_block CuDyRR-120K-9.25
_cod_depositor_comments 'Adding full bibliography for 4345045--4345047.cif.'
_cod_original_cell_volume 3378.80(14)
_cod_database_code 4345045

loop_
_symmetry_equiv_pos_site_id
_symmetry_equiv_pos_as_xyz
1 +X,+Y,+Z
2 1/2+X,1/2-Y,-Z
3 -X,1/2+Y,1/2-Z
4 1/2-X,-Y,1/2+Z

loop_
_atom_site_label
_atom_site_type_symbol
_atom_site_fract_x
_atom_site_fract_y
_atom_site_fract_z
_atom_site_U_iso_or_equiv
_atom_site_adp_type
_atom_site_occupancy
_atom_site_symmetry_multiplicity
_atom_site_calc_flag
_atom_site_refinement_flags
Dy1 Dy 0.52962(3) 0.59650(2) 0.13222(2) 0.01704(9) Uani 1.0 4 d .
Cu1 Cu 0.62757(8) 0.74214(6) 0.25744(6) 0.0178(3) Uani 1.0 4 d .
O1 O 0.5486(4) 0.7469(4) 0.1580(3) 0.0149(12) Uani 1.0 4 d .
O2 O 0.6612(5) 0.6315(4) 0.2161(4) 0.0197(17) Uani 1.0 4 d .
O3 O 0.5141(5) 0.9764(4) 0.3063(4) 0.0198(16) Uani 1.0 4 d .
O4 O 0.6914(4) 0.5010(4) 0.1242(4) 0.0220(16) Uani 1.0 4 d .
O5 O 0.4648(5) 0.6345(4) 0.2764(4) 0.0240(16) Uani 1.0 4 d .
O6 O 0.3659(4) 0.6430(4) 0.1690(4) 0.0219(17) Uani 1.0 4 d .
O7 O 0.3101(5) 0.6734(5) 0.2944(5) 0.039(3) Uani 1.0 4 d .
O8 O 0.4245(5) 0.6153(4) 0.0114(4) 0.0290(19) Uani 1.0 4 d .
O9 O 0.5087(5) 0.4973(4) 0.0124(4) 0.0264(18) Uani 1.0 4 d .
O10 O 0.4068(5) 0.5235(5) -0.0925(4) 0.033(2) Uani 1.0 4 d .
N1 N 0.6003(5) 0.8512(5) 0.3000(5) 0.021(2) Uani 1.0 4 d .
N2 N 0.7131(5) 0.7309(4) 0.3537(5) 0.0184(19) Uani 1.0 4 d .
N3 N 0.3785(6) 0.6506(5) 0.2488(5) 0.025(3) Uani 1.0 4 d .
N4 N 0.4452(6) 0.5439(5) -0.0254(5) 0.028(3) Uani 1.0 4 d .
N5 N 0.6343(6) 0.6477(5) 0.0091(5) 0.025(3) Uani 1.0 4 d .
N6 N 0.9590(10) 0.7677(7) 0.1777(6) 0.062(4) Uani 1.0 4 d .
C1 C 0.5009(5) 0.8177(5) 0.1324(6) 0.018(2) Uani 1.0 4 d .
C2 C 0.4605(7) 0.8183(5) 0.0515(5) 0.019(3) Uani 1.0 4 d .
C3 C 0.4084(7) 0.8862(5) 0.0196(6) 0.025(3) Uani 1.0 4 d .
C4 C 0.3959(7) 0.9582(6) 0.0690(7) 0.029(3) Uani 1.0 4 d .
C5 C 0.4360(7) 0.9606(5) 0.1496(6) 0.025(3) Uani 1.0 4 d .
C6 C 0.4900(6) 0.8932(6) 0.1831(5) 0.021(3) Uani 1.0 4 d .
C7 C 0.5357(6) 0.9062(6) 0.2682(5) 0.021(2) Uani 1.0 4 d .
C8 C 0.6499(6) 0.8751(5) 0.3784(6) 0.018(3) Uani 1.0 4 d .
C9 C 0.7317(6) 0.9421(5) 0.3674(6) 0.021(2) Uani 1.0 4 d .
C10 C 0.7695(7) 0.9675(6) 0.2903(6) 0.024(3) Uani 1.0 4 d .
C11 C 0.8429(8) 1.0273(6) 0.2849(6) 0.029(3) Uani 1.0 4 d .
C12 C 0.8822(6) 1.0631(6) 0.3571(7) 0.029(3) Uani 1.0 4 d .
C13 C 0.8459(7) 1.0402(6) 0.4356(7) 0.026(3) Uani 1.0 4 d .
C14 C 0.7705(7) 0.9797(6) 0.4414(6) 0.022(3) Uani 1.0 4 d .
C15 C 0.6922(7) 0.7939(6) 0.4189(6) 0.020(3) Uani 1.0 4 d .
C16 C 0.6214(7) 0.7558(6) 0.4839(6) 0.023(3) Uani 1.0 4 d .
C17 C 0.5524(7) 0.6922(6) 0.4653(7) 0.032(3) Uani 1.0 4 d .
C18 C 0.4887(7) 0.6605(6) 0.5274(7) 0.035(3) Uani 1.0 4 d .
C19 C 0.4919(7) 0.6940(6) 0.6068(6) 0.034(3) Uani 1.0 4 d .
C20 C 0.5589(7) 0.7578(6) 0.6280(7) 0.034(3) Uani 1.0 4 d .
C21 C 0.6217(8) 0.7875(6) 0.5662(6) 0.029(3) Uani 1.0 4 d .
C22 C 0.7846(6) 0.6766(5) 0.3614(6) 0.018(2) Uani 1.0 4 d .
C23 C 0.8036(6) 0.6051(5) 0.3044(5) 0.015(2) Uani 1.0 4 d .
C24 C 0.8865(7) 0.5535(6) 0.3205(6) 0.024(3) Uani 1.0 4 d .
C25 C 0.9034(7) 0.4821(5) 0.2717(5) 0.020(3) Uani 1.0 4 d .
C26 C 0.8406(7) 0.4626(6) 0.2054(6) 0.027(3) Uani 1.0 4 d .
C27 C 0.7601(6) 0.5125(6) 0.1873(6) 0.017(3) Uani 1.0 4 d .
C28 C 0.7411(6) 0.5852(6) 0.2374(5) 0.019(3) Uani 1.0 4 d .
C29 C 0.7067(7) 0.4273(5) 0.0698(6) 0.027(3) Uani 1.0 4 d .
C30 C 0.6602(7) 0.3481(6) 0.1041(7) 0.031(3) Uani 1.0 4 d .
C31 C 0.6668(7) 0.6719(6) -0.0532(7) 0.027(3) Uani 1.0 4 d .
C32 C 0.7062(7) 0.7042(6) -0.1319(7) 0.033(3) Uani 1.0 4 d .
C33 C 0.8811(9) 0.7779(7) 0.1476(7) 0.044(4) Uani 1.0 4 d .
C34 C 0.7856(8) 0.7935(8) 0.1095(8) 0.055(4) Uani 1.0 4 d .
H1 H 0.4685 0.7703 0.0182 0.022(3) Uiso 1.0 4 calc R
H2 H 0.3817 0.8842 -0.0343 0.030(3) Uiso 1.0 4 calc R
H3 H 0.3617 1.0049 0.0484 0.034(3) Uiso 1.0 4 calc R
H4 H 0.4265 1.0083 0.1829 0.030(3) Uiso 1.0 4 calc R
H5 H 0.6000 0.8985 0.4167 0.022(3) Uiso 1.0 4 calc R
H6 H 0.7435 0.9444 0.2412 0.029(3) Uiso 1.0 4 calc R
H7 H 0.8670 1.0441 0.2327 0.034(3) Uiso 1.0 4 calc R
H8 H 0.9330 1.1028 0.3540 0.035(3) Uiso 1.0 4 calc R
H9 H 0.8713 1.0640 0.4846 0.031(3) Uiso 1.0 4 calc R
H10 H 0.7451 0.9642 0.4936 0.026(3) Uiso 1.0 4 calc R
H11 H 0.7544 0.8077 0.4476 0.024(3) Uiso 1.0 4 calc R
H12 H 0.5495 0.6703 0.4111 0.038(3) Uiso 1.0 4 calc R
H13 H 0.4438 0.6178 0.5140 0.042(4) Uiso 1.0 4 calc R
H14 H 0.4486 0.6734 0.6474 0.041(3) Uiso 1.0 4 calc R
H15 H 0.5602 0.7799 0.6823 0.040(3) Uiso 1.0 4 calc R
H16 H 0.6658 0.8307 0.5797 0.035(3) Uiso 1.0 4 calc R
H17 H 0.8280 0.6841 0.4063 0.021(3) Uiso 1.0 4 calc R
H18 H 0.9293 0.5670 0.3644 0.029(3) Uiso 1.0 4 calc R
H19 H 0.9577 0.4479 0.2839 0.024(3) Uiso 1.0 4 calc R
H20 H 0.8539 0.4155 0.1720 0.033(3) Uiso 1.0 4 calc R
H21 H 0.7775 0.4205 0.0619 0.032(3) Uiso 1.0 4 calc R
H22 H 0.6763 0.4420 0.0164 0.032(3) Uiso 1.0 4 calc R
H23 H 0.5903 0.3566 0.1120 0.037(3) Uiso 1.0 4 calc R
H24 H 0.6705 0.3017 0.0659 0.037(3) Uiso 1.0 4 calc R
H25 H 0.6906 0.3353 0.1572 0.037(3) Uiso 1.0 4 calc R
H26 H 0.7435 0.7549 -0.1216 0.039(3) Uiso 1.0 4 calc R
H27 H 0.7487 0.6622 -0.1566 0.039(3) Uiso 1.0 4 calc R
H28 H 0.6526 0.7165 -0.1698 0.039(3) Uiso 1.0 4 calc R
H29 H 0.7886 0.7778 0.0512 0.066(5) Uiso 1.0 4 calc R
H30 H 0.7361 0.7601 0.1374 0.066(5) Uiso 1.0 4 calc R
H31 H 0.7687 0.8525 0.1139 0.066(5) Uiso 1.0 4 calc R

loop_
_atom_site_aniso_label
_atom_site_aniso_U_11
_atom_site_aniso_U_22
_atom_site_aniso_U_33
_atom_site_aniso_U_12
_atom_site_aniso_U_13
_atom_site_aniso_U_23
Dy1 0.01933(18) 0.01345(17) 0.01834(17) -0.00085(18) -0.00093(16) 0.00039(18)
Cu1 0.0197(6) 0.0136(5) 0.0200(6) 0.0027(5) -0.0032(4) -0.0013(5)
O1 0.015(4) 0.015(3) 0.015(3) 0.000(3) 0.000(2) 0.000(2)
O2 0.015(4) 0.021(4) 0.023(4) 0.000(3) -0.005(3) 0.001(3)
O3 0.024(4) 0.015(3) 0.021(3) 0.000(3) -0.000(3) 0.000(3)
O4 0.020(3) 0.016(3) 0.031(4) 0.011(3) -0.004(3) -0.008(3)
O5 0.027(4) 0.020(3) 0.025(4) 0.000(3) 0.003(3) -0.002(3)
O6 0.015(4) 0.021(3) 0.030(4) 0.009(3) -0.000(3) -0.007(3)
O7 0.030(5) 0.041(5) 0.045(5) 0.003(4) 0.012(4) -0.010(4)
O8 0.027(4) 0.031(5) 0.029(4) 0.003(3) -0.008(3) -0.008(3)
O9 0.034(4) 0.028(4) 0.017(3) -0.007(3) -0.005(3) -0.001(3)
O10 0.033(4) 0.047(5) 0.020(4) 0.000(4) -0.006(3) -0.007(4)
N1 0.022(5) 0.018(4) 0.024(4) 0.004(4) -0.011(3) 0.004(4)
N2 0.019(4) 0.011(4) 0.025(4) 0.000(3) 0.008(3) -0.003(3)
N3 0.026(5) 0.026(5) 0.023(5) 0.001(4) -0.004(4) -0.010(4)
N4 0.022(5) 0.036(5) 0.027(5) -0.005(4) 0.004(4) 0.003(4)
N5 0.022(5) 0.039(5) 0.014(4) -0.005(4) 0.008(4) -0.002(4)
N6 0.092(9) 0.064(7) 0.031(5) 0.003(8) -0.009(6) 0.009(5)
C1 0.016(5) 0.014(4) 0.024(5) 0.002(3) 0.005(4) 0.004(4)
C2 0.025(5) 0.015(4) 0.016(4) 0.000(4) -0.002(4) -0.005(4)
C3 0.030(5) 0.019(5) 0.026(5) -0.001(4) -0.010(4) 0.006(4)
C4 0.024(6) 0.022(5) 0.040(6) 0.015(5) -0.008(4) -0.004(5)
C5 0.038(6) 0.006(4) 0.032(6) 0.007(4) -0.004(4) 0.001(4)
C6 0.022(5) 0.021(5) 0.019(4) 0.007(4) -0.002(3) 0.004(4)
C7 0.013(4) 0.022(4) 0.028(4) -0.004(5) 0.001(4) 0.002(4)
C8 0.020(5) 0.017(4) 0.017(5) 0.004(4) 0.003(4) 0.002(4)
C9 0.023(5) 0.022(4) 0.019(5) 0.010(4) -0.009(4) -0.011(5)
C10 0.029(6) 0.018(5) 0.024(5) -0.008(5) 0.007(4) -0.000(4)
C11 0.037(6) 0.029(6) 0.020(5) -0.002(5) 0.003(4) 0.002(5)
C12 0.014(5) 0.022(5) 0.052(7) -0.002(4) 0.008(5) 0.014(5)
C13 0.022(5) 0.014(5) 0.042(6) -0.008(4) -0.011(4) -0.004(5)
C14 0.023(5) 0.017(5) 0.026(5) 0.009(4) -0.008(4) 0.004(4)
C15 0.019(5) 0.022(5) 0.020(5) -0.004(4) 0.002(4) -0.005(4)
C16 0.019(5) 0.022(5) 0.026(5) 0.011(4) 0.003(4) 0.007(5)
C17 0.030(6) 0.033(6) 0.033(6) -0.006(5) -0.004(4) -0.007(5)
C18 0.027(6) 0.027(5) 0.052(7) -0.013(5) 0.010(5) 0.003(5)
C19 0.030(6) 0.039(6) 0.032(6) 0.010(5) 0.007(4) 0.011(5)
C20 0.035(6) 0.037(5) 0.029(5) 0.007(5) 0.003(5) 0.008(6)
C21 0.048(7) 0.022(5) 0.017(5) 0.000(5) 0.001(5) -0.002(4)
C22 0.015(4) 0.016(4) 0.022(5) -0.004(4) -0.002(4) 0.005(4)
C23 0.018(5) 0.009(4) 0.016(4) -0.004(4) 0.002(3) 0.001(4)
C24 0.016(5) 0.029(5) 0.027(5) 0.010(4) -0.008(4) -0.006(5)
C25 0.026(5) 0.012(4) 0.021(5) 0.009(4) 0.003(4) 0.005(4)
C26 0.031(6) 0.025(6) 0.027(6) 0.001(5) 0.006(4) -0.006(5)
C27 0.007(5) 0.023(5) 0.022(5) 0.002(4) -0.007(3) 0.001(4)
C28 0.012(4) 0.019(5) 0.026(5) -0.001(4) 0.000(3) -0.005(4)
C29 0.038(6) 0.018(5) 0.024(5) 0.012(5) -0.003(4) -0.006(4)
C30 0.034(6) 0.012(5) 0.046(7) -0.006(4) 0.005(5) 0.004(5)
C31 0.010(5) 0.026(6) 0.046(7) 0.001(4) -0.003(4) -0.008(5)
C32 0.032(6) 0.034(6) 0.033(6) -0.007(5) 0.014(5) 0.022(6)
C33 0.057(8) 0.037(6) 0.038(7) -0.017(6) -0.004(6) -0.009(6)
C34 0.036(7) 0.067(9) 0.061(9) -0.022(6) 0.019(6) -0.029(7)

loop_
_atom_type_symbol
_atom_type_description
_atom_type_scat_dispersion_real
_atom_type_scat_dispersion_imag
_atom_type_scat_source
O O 0.0106 0.0060
;
International Tables for Crystallography
(1992, Vol. C, Tables 4.2.6.8 and 6.1.1.4)
;
Cu Cu 0.3201 1.2651
;
International Tables for Crystallography
(1992, Vol. C, Tables 4.2.6.8 and 6.1.1.4)
;
Dy Dy -0.1892 4.4098
;
International Tables for Crystallography
(1992, Vol. C, Tables 4.2.6.8 and 6.1.1.4)
;
C C 0.0033 0.0016
;
International Tables for Crystallography
(1992, Vol. C, Tables 4.2.6.8 and 6.1.1.4)
;
H H 0.0000 0.0000
;
International Tables for Crystallography
(1992, Vol. C, Table 6.1.1.4)
;
N N 0.0061 0.0033
;
International Tables for Crystallography
(1992, Vol. C, Tables 4.2.6.8 and 6.1.1.4)
;

loop_
_geom_angle_atom_site_label_1
_geom_angle_atom_site_label_2
_geom_angle_atom_site_label_3
_geom_angle
_geom_angle_publ_flag
_geom_angle_site_symmetry_1
_geom_angle_site_symmetry_3
Cu1 Dy1 O1 34.73(12) yes . .
Cu1 Dy1 O2 34.21(15) yes . .
Cu1 Dy1 O3 115.61(14) yes . 3_645
Cu1 Dy1 O4 95.11(13) yes . .
Cu1 Dy1 O5 55.22(14) yes . .
Cu1 Dy1 O6 90.71(14) yes . .
Cu1 Dy1 O8 129.15(15) yes . .
Cu1 Dy1 O9 160.58(14) yes . .
Cu1 Dy1 N3 72.19(15) yes . .
Cu1 Dy1 N4 151.89(16) yes . .
Cu1 Dy1 N5 91.23(18) yes . .
O1 Dy1 O2 65.39(19) yes . .
O1 Dy1 O3 142.33(18) yes . 3_645
O1 Dy1 O4 118.28(17) yes . .
O1 Dy1 O5 69.58(17) yes . .
O1 Dy1 O6 76.04(18) yes . .
O1 Dy1 O8 94.46(19) yes . .
O1 Dy1 O9 139.37(18) yes . .
O1 Dy1 N3 71.22(19) yes . .
O1 Dy1 N4 118.1(2) yes . .
O1 Dy1 N5 76.2(2) yes . .
O2 Dy1 O3 99.0(2) yes . 3_645
O2 Dy1 O4 61.5(2) yes . .
O2 Dy1 O5 71.6(2) yes . .
O2 Dy1 O6 120.1(2) yes . .
O2 Dy1 O8 153.3(2) yes . .
O2 Dy1 O9 133.4(2) yes . .
O2 Dy1 N3 96.1(2) yes . .
O2 Dy1 N4 152.2(2) yes . .
O2 Dy1 N5 86.5(3) yes . .
O3 Dy1 O4 76.1(2) yes 3_645 .
O3 Dy1 O5 72.98(19) yes 3_645 .
O3 Dy1 O6 84.6(2) yes 3_645 .
O3 Dy1 O8 107.4(2) yes 3_645 .
O3 Dy1 O9 76.81(19) yes 3_645 .
O3 Dy1 N3 77.1(2) yes 3_645 .
O3 Dy1 N4 91.9(2) yes 3_645 .
O3 Dy1 N5 139.4(3) yes 3_645 .
O4 Dy1 O5 117.6(2) yes . .
O4 Dy1 O6 160.43(19) yes . .
O4 Dy1 O8 121.2(2) yes . .
O4 Dy1 O9 72.67(19) yes . .
O4 Dy1 N3 141.3(2) yes . .
O4 Dy1 N4 97.1(2) yes . .
O4 Dy1 N5 71.5(3) yes . .
O5 Dy1 O6 52.2(2) yes . .
O5 Dy1 O8 119.3(3) yes . .
O5 Dy1 O9 143.8(2) yes . .
O5 Dy1 N3 26.1(3) yes . .
O5 Dy1 N4 136.1(2) yes . .
O5 Dy1 N5 144.7(3) yes . .
O6 Dy1 O8 67.2(2) yes . .
O6 Dy1 O9 105.9(2) yes . .
O6 Dy1 N3 26.1(2) yes . .
O6 Dy1 N4 86.2(2) yes . .
O6 Dy1 N5 127.1(3) yes . .
O8 Dy1 O9 52.9(2) yes . .
O8 Dy1 N3 93.3(3) yes . .
O8 Dy1 N4 26.6(3) yes . .
O8 Dy1 N5 71.1(3) yes . .
O9 Dy1 N3 126.7(2) yes . .
O9 Dy1 N4 26.3(2) yes . .
O9 Dy1 N5 70.8(3) yes . .
N3 Dy1 N4 111.3(2) yes . .
N3 Dy1 N5 142.6(3) yes . .
N4 Dy1 N5 69.0(3) yes . .
Dy1 Cu1 O1 45.95(16) yes . .
Dy1 Cu1 O2 42.33(18) yes . .
Dy1 Cu1 N1 140.2(3) yes . .
Dy1 Cu1 N2 130.90(19) yes . .
O1 Cu1 O2 83.3(3) yes . .
O1 Cu1 N1 98.8(3) yes . .
O1 Cu1 N2 175.7(3) yes . .
O2 Cu1 N1 177.4(3) yes . .
O2 Cu1 N2 92.7(3) yes . .
N1 Cu1 N2 85.2(3) yes . .
Dy1 O1 Cu1 99.3(2) yes . .
Dy1 O1 C1 135.0(5) yes . .
Cu1 O1 C1 123.3(5) yes . .
Dy1 O2 Cu1 103.5(3) yes . .
Dy1 O2 C28 129.9(5) yes . .
Cu1 O2 C28 126.5(6) yes . .
Dy1 O3 C7 177.1(6) yes 3_655 .
Dy1 O4 C27 116.5(5) yes . .
Dy1 O4 C29 126.3(5) yes . .
C27 O4 C29 116.1(7) yes . .
Dy1 O5 N3 93.0(5) yes . .
Dy1 O6 N3 98.4(5) yes . .
Dy1 O8 N4 97.2(5) yes . .
Dy1 O9 N4 94.5(5) yes . .
Cu1 N1 C7 125.8(6) yes . .
Cu1 N1 C8 116.8(5) yes . .
C7 N1 C8 117.3(7) yes . .
Cu1 N2 C15 112.6(5) yes . .
Cu1 N2 C22 125.7(6) yes . .
C15 N2 C22 121.6(8) yes . .
Dy1 N3 O5 60.9(4) yes . .
Dy1 N3 O6 55.5(4) yes . .
Dy1 N3 O7 176.1(6) yes . .
O5 N3 O6 116.3(7) yes . .
O5 N3 O7 123.0(8) yes . .
O6 N3 O7 120.6(8) yes . .
Dy1 N4 O8 56.2(4) yes . .
Dy1 N4 O9 59.2(4) yes . .
Dy1 N4 O10 177.9(6) yes . .
O8 N4 O9 115.4(7) yes . .
O8 N4 O10 121.7(8) yes . .
O9 N4 O10 122.9(8) yes . .
Dy1 N5 C31 168.6(7) yes . .
O1 C1 C2 118.0(7) yes . .
O1 C1 C6 124.0(8) yes . .
C2 C1 C6 118.0(7) yes . .
C1 C2 C3 123.0(8) yes . .
C2 C3 C4 119.1(8) yes . .
C3 C4 C5 119.7(9) yes . .
C4 C5 C6 122.5(8) yes . .
C1 C6 C5 117.7(7) yes . .
C1 C6 C7 125.0(8) yes . .
C5 C6 C7 117.3(8) yes . .
O3 C7 N1 121.7(7) yes . .
O3 C7 C6 116.5(7) yes . .
N1 C7 C6 121.7(8) yes . .
N1 C8 C9 114.1(7) yes . .
N1 C8 C15 108.3(7) yes . .
C9 C8 C15 110.4(7) yes . .
C8 C9 C10 124.3(8) yes . .
C8 C9 C14 117.2(8) yes . .
C10 C9 C14 118.5(8) yes . .
C9 C10 C11 121.3(9) yes . .
C10 C11 C12 120.4(9) yes . .
C11 C12 C13 120.3(8) yes . .
C12 C13 C14 119.6(9) yes . .
C9 C14 C13 119.9(9) yes . .
N2 C15 C8 109.7(7) yes . .
N2 C15 C16 109.5(7) yes . .
C8 C15 C16 112.0(7) yes . .
C15 C16 C17 123.7(8) yes . .
C15 C16 C21 119.4(8) yes . .
C17 C16 C21 116.9(9) yes . .
C16 C17 C18 121.1(9) yes . .
C17 C18 C19 119.6(9) yes . .
C18 C19 C20 121.4(9) yes . .
C19 C20 C21 118.1(10) yes . .
C16 C21 C20 122.9(9) yes . .
N2 C22 C23 125.2(8) yes . .
C22 C23 C24 117.9(7) yes . .
C22 C23 C28 122.5(7) yes . .
C24 C23 C28 119.5(8) yes . .
C23 C24 C25 119.8(8) yes . .
C24 C25 C26 120.3(8) yes . .
C25 C26 C27 121.2(9) yes . .
O4 C27 C26 127.7(8) yes . .
O4 C27 C28 113.2(7) yes . .
C26 C27 C28 119.1(8) yes . .
O2 C28 C23 123.9(8) yes . .
O2 C28 C27 116.0(7) yes . .
C23 C28 C27 120.0(8) yes . .
O4 C29 C30 112.5(8) yes . .
N5 C31 C32 178.7(10) yes . .
N6 C33 C34 177.9(12) yes . .
C1 C2 H1 118.293 no . .
C3 C2 H1 118.703 no . .
C2 C3 H2 120.872 no . .
C4 C3 H2 120.043 no . .
C3 C4 H3 120.411 no . .
C5 C4 H3 119.882 no . .
C4 C5 H4 119.550 no . .
C6 C5 H4 117.982 no . .
N1 C8 H5 108.018 no . .
C9 C8 H5 108.002 no . .
C15 C8 H5 107.886 no . .
C9 C10 H6 119.427 no . .
C11 C10 H6 119.244 no . .
C10 C11 H7 120.290 no . .
C12 C11 H7 119.353 no . .
C11 C12 H8 120.788 no . .
C13 C12 H8 118.900 no . .
C12 C13 H9 121.292 no . .
C14 C13 H9 119.141 no . .
C9 C14 H10 119.647 no . .
C13 C14 H10 120.442 no . .
N2 C15 H11 108.169 no . .
C8 C15 H11 109.328 no . .
C16 C15 H11 108.022 no . .
C16 C17 H12 119.143 no . .
C18 C17 H12 119.775 no . .
C17 C18 H13 119.766 no . .
C19 C18 H13 120.671 no . .
C18 C19 H14 119.087 no . .
C20 C19 H14 119.474 no . .
C19 C20 H15 120.380 no . .
C21 C20 H15 121.511 no . .
C16 C21 H16 118.509 no . .
C20 C21 H16 118.542 no . .
N2 C22 H17 117.451 no . .
C23 C22 H17 117.331 no . .
C23 C24 H18 119.999 no . .
C25 C24 H18 120.238 no . .
C24 C25 H19 118.744 no . .
C26 C25 H19 120.947 no . .
C25 C26 H20 119.509 no . .
C27 C26 H20 119.275 no . .
O4 C29 H21 107.604 no . .
O4 C29 H22 105.665 no . .
C30 C29 H21 111.687 no . .
C30 C29 H22 109.729 no . .
H21 C29 H22 109.389 no . .
C29 C30 H23 110.181 no . .
C29 C30 H24 109.889 no . .
C29 C30 H25 108.240 no . .
H23 C30 H24 109.435 no . .
H23 C30 H25 109.518 no . .
H24 C30 H25 109.559 no . .
C31 C32 H26 109.616 no . .
C31 C32 H27 109.429 no . .
C31 C32 H28 109.498 no . .
H26 C32 H27 109.060 no . .
H26 C32 H28 109.702 no . .
H27 C32 H28 109.522 no . .
C33 C34 H29 108.794 no . .
C33 C34 H30 109.630 no . .
C33 C34 H31 110.332 no . .
H29 C34 H30 109.529 no . .
H29 C34 H31 109.388 no . .
H30 C34 H31 109.153 no . .

loop_
_geom_bond_atom_site_label_1
_geom_bond_atom_site_label_2
_geom_bond_distance
_geom_bond_publ_flag
_geom_bond_site_symmetry_2
Dy1 Cu1 3.3094(11) yes .
Dy1 O1 2.411(5) yes .
Dy1 O2 2.291(6) yes .
Dy1 O3 2.206(6) yes 3_645
Dy1 O4 2.657(6) yes .
Dy1 O5 2.526(6) yes .
Dy1 O6 2.405(6) yes .
Dy1 O8 2.409(7) yes .
Dy1 O9 2.477(6) yes .
Dy1 N3 2.887(8) yes .
Dy1 N4 2.875(8) yes .
Dy1 N5 2.546(8) yes .
Cu1 O1 1.911(5) yes .
Cu1 O2 1.913(6) yes .
Cu1 N1 1.878(7) yes .
Cu1 N2 1.927(7) yes .
O1 C1 1.349(9) yes .
O2 C28 1.347(10) yes .
O3 C7 1.291(10) yes .
O4 C27 1.380(10) yes .
O4 C29 1.460(10) yes .
O5 N3 1.272(10) yes .
O6 N3 1.285(10) yes .
O7 N3 1.229(11) yes .
O8 N4 1.297(10) yes .
O9 N4 1.278(10) yes .
O10 N4 1.229(10) yes .
N1 C7 1.329(11) yes .
N1 C8 1.465(11) yes .
N2 C15 1.461(11) yes .
N2 C22 1.295(10) yes .
N5 C31 1.149(13) yes .
N6 C33 1.169(18) yes .
C1 C2 1.398(12) yes .
C1 C6 1.442(12) yes .
C2 C3 1.375(12) yes .
C3 C4 1.387(13) yes .
C4 C5 1.392(14) yes .
C5 C6 1.391(12) yes .
C6 C7 1.501(11) yes .
C8 C9 1.537(11) yes .
C8 C15 1.538(12) yes .
C9 C10 1.386(13) yes .
C9 C14 1.418(13) yes .
C10 C11 1.370(14) yes .
C11 C12 1.384(14) yes .
C12 C13 1.388(14) yes .
C13 C14 1.398(13) yes .
C15 C16 1.530(13) yes .
C16 C17 1.400(13) yes .
C16 C21 1.400(13) yes .
C17 C18 1.401(14) yes .
C18 C19 1.368(14) yes .
C19 C20 1.392(13) yes .
C20 C21 1.381(14) yes .
C22 C23 1.466(12) yes .
C23 C24 1.409(12) yes .
C23 C28 1.395(11) yes .
C24 C25 1.383(12) yes .
C25 C26 1.388(13) yes .
C26 C27 1.374(13) yes .
C27 C28 1.415(12) yes .
C29 C30 1.497(13) yes .
C31 C32 1.452(15) yes .
C33 C34 1.449(17) yes .
C2 H1 0.927 no .
C3 H2 0.931 no .
C4 H3 0.928 no .
C5 H4 0.927 no .
C8 H5 0.981 no .
C10 H6 0.930 no .
C11 H7 0.930 no .
C12 H8 0.930 no .
C13 H9 0.930 no .
C14 H10 0.930 no .
C15 H11 0.982 no .
C17 H12 0.929 no .
C18 H13 0.929 no .
C19 H14 0.931 no .
C20 H15 0.930 no .
C21 H16 0.929 no .
C22 H17 0.931 no .
C24 H18 0.931 no .
C25 H19 0.930 no .
C26 H20 0.927 no .
C29 H21 0.973 no .
C29 H22 0.970 no .
C30 H23 0.963 no .
C30 H24 0.958 no .
C30 H25 0.960 no .
C32 H26 0.958 no .
C32 H27 0.959 no .
C32 H28 0.961 no .
C34 H29 0.960 no .
C34 H30 0.960 no .
C34 H31 0.956 no .

loop_
_geom_contact_atom_site_label_1
_geom_contact_atom_site_label_2
_geom_contact_distance
_geom_contact_publ_flag
_geom_contact_site_symmetry_2
Cu1 C6 3.239(8) no .
Cu1 C17 3.546(10) no .
Cu1 C23 3.296(8) no .
O1 C7 3.060(10) no .
O2 C22 2.937(11) no .
O3 C5 2.718(11) no .
O3 C8 2.687(10) no .
O3 C9 3.146(10) no .
O3 C10 3.467(11) no .
O3 C30 3.413(11) no 3_655
O5 C5 3.264(10) no 3_645
O5 C17 3.354(12) no .
O6 C1 3.347(9) no .
O6 C2 3.565(10) no .
O6 C9 3.469(10) no 3_645
O6 C10 3.373(11) no 3_645
O6 C11 3.438(12) no 3_645
O7 C11 3.338(12) no 3_645
O7 C30 3.208(12) no 3_655
O8 C2 3.287(10) no .
O8 C14 3.473(11) no 3_645
O8 C31 3.549(11) no .
O9 C8 3.362(10) no 3_645
O9 C29 3.036(12) no .
O9 C30 3.437(11) no .
O10 C14 3.464(11) no 3_645
N1 C1 3.030(12) no .
N1 C10 2.932(12) no .
N1 C16 3.297(12) no .
N2 C9 3.335(10) no .
N2 C17 2.871(12) no .
N2 C28 2.966(11) no .
N3 C10 3.559(12) no 3_645
N4 C14 3.365(12) no 3_645
C1 C4 2.811(12) no .
C2 C5 2.745(11) no .
C3 C6 2.826(12) no .
C5 C28 3.578(12) no 3_655
C7 C9 3.136(12) no .
C7 C10 3.325(13) no .
C7 C30 3.462(13) no 3_655
C8 C17 3.450(12) no .
C8 C21 3.309(12) no .
C9 C12 2.790(12) no .
C10 C13 2.777(14) no .
C10 C15 3.564(13) no .
C11 C14 2.776(13) no .
C14 C15 3.125(12) no .
C16 C19 2.799(13) no .
C16 C22 3.196(12) no .
C17 C20 2.785(15) no .
C17 C22 3.559(13) no .
C18 C21 2.756(14) no .
C23 C26 2.782(13) no .
C24 C27 2.797(12) no .
C25 C28 2.782(12) no .
C26 C29 2.871(13) no .
C26 C30 3.434(14) no .
C27 C30 3.202(13) no .
Cu1 C34 3.280(12) no .
O1 C34 3.379(12) no .
O2 C34 3.490(13) no .
O6 C32 3.284(11) no 2_465
O7 C21 3.434(12) no 2_466
O7 C32 3.514(13) no 2_465
O8 N6 3.554(12) no 2_465
O8 C33 3.089(13) no 2_465
O8 C34 3.045(13) no 2_465
O9 C24 3.457(11) no 4_664
O10 C11 3.278(12) no 2_465
O10 C24 3.345(11) no 4_664
O10 C25 3.356(11) no 4_664
O10 C33 3.259(13) no 2_465
O10 C34 3.320(14) no 2_465
N4 C33 3.516(14) no 2_465
N5 C34 3.462(14) no .
N6 O8 3.554(12) no 2_565
N6 C19 3.507(13) no 2_566
N6 C20 3.395(15) no 2_566
N6 C31 3.566(15) no 2_565
N6 C32 3.450(16) no 2_565
C3 C31 3.436(12) no 2_465
C3 C32 3.562(13) no 2_465
C11 O10 3.278(12) no 2_565
C19 N6 3.507(13) no 2_466
C19 C22 3.500(12) no 2_466
C20 N6 3.395(15) no 2_466
C21 O7 3.434(12) no 2_566
C22 C19 3.500(12) no 2_566
C24 O9 3.457(11) no 4_665
C24 O10 3.345(11) no 4_665
C25 O10 3.356(11) no 4_665
C31 N6 3.566(15) no 2_465
C31 C3 3.436(12) no 2_565
C31 C34 3.595(15) no .
C32 O6 3.284(11) no 2_565
C32 O7 3.514(13) no 2_565
C32 N6 3.450(16) no 2_465
C32 C3 3.562(13) no 2_565
C33 O8 3.089(13) no 2_565
C33 O10 3.259(13) no 2_565
C33 N4 3.516(14) no 2_565
C34 Cu1 3.280(12) no .
C34 O1 3.379(12) no .
C34 O2 3.490(13) no .
C34 O8 3.045(13) no 2_565
C34 O10 3.320(14) no 2_565
C34 N5 3.462(14) no .
C34 C31 3.595(15) no .
Dy1 H1 3.3790 no .
Dy1 H4 3.3028 no 3_645
Cu1 H5 3.5476 no .
Cu1 H6 3.5529 no .
Cu1 H12 2.8904 no .
O1 H1 2.4983 no .
O2 H4 2.7804 no 3_645
O2 H12 3.5027 no .
O3 H4 2.3467 no .
O3 H5 2.4340 no .
O3 H6 3.3100 no .
O3 H23 2.6867 no 3_655
O3 H25 3.5938 no 3_655
O4 H4 3.4586 no 3_645
O4 H20 2.6858 no .
O4 H23 2.6552 no .
O4 H24 3.2763 no .
O4 H25 2.6541 no .
O5 H4 2.5520 no 3_645
O5 H12 2.4928 no .
O6 H1 3.4162 no .
O7 H7 3.1710 no 3_645
O7 H23 3.5081 no 3_655
O7 H24 3.0096 no 3_655
O7 H25 2.6570 no 3_655
O8 H1 2.5081 no .
O8 H10 3.3031 no 3_645
O9 H5 2.4166 no 3_645
O9 H10 3.4754 no 3_645
O9 H22 2.4296 no .
O9 H23 2.9343 no .
O10 H5 3.4164 no 3_645
O10 H10 2.7510 no 3_645
O10 H16 3.1904 no 3_645
N1 H6 2.6021 no .
N1 H11 3.2130 no .
N1 H12 3.4152 no .
N1 H23 2.9358 no 3_655
N2 H5 3.2063 no .
N2 H12 2.5755 no .
N3 H12 3.4793 no .
N3 H25 3.3955 no 3_655
N4 H5 2.9278 no 3_645
N4 H10 2.9083 no 3_645
N4 H22 3.5751 no .
N5 H1 2.9598 no .
N5 H22 3.2829 no .
N5 H26 3.0556 no .
N5 H27 3.0639 no .
N5 H28 3.0533 no .
N6 H29 3.0643 no .
N6 H30 3.0863 no .
N6 H31 3.0717 no .
C1 H2 3.2736 no .
C1 H4 3.2590 no .
C2 H3 3.2224 no .
C3 H4 3.2372 no .
C4 H1 3.2132 no .
C4 H12 3.4278 no 3_655
C4 H13 3.5686 no 3_655
C5 H2 3.2441 no .
C5 H12 3.4387 no 3_655
C6 H1 3.2689 no .
C6 H3 3.2682 no .
C6 H23 3.4811 no 3_655
C7 H4 2.5679 no .
C7 H5 2.5196 no .
C7 H6 2.9068 no .
C7 H23 2.6724 no 3_655
C7 H25 3.4677 no 3_655
C8 H6 2.7474 no .
C8 H10 2.6405 no .
C8 H12 3.5300 no .
C8 H16 3.2826 no .
C8 H23 3.2672 no 3_655
C9 H7 3.2403 no .
C9 H9 3.2725 no .
C9 H11 2.4859 no .
C10 H5 3.2351 no .
C10 H8 3.2305 no .
C10 H10 3.2493 no .
C10 H11 3.5483 no .
C11 H9 3.2494 no .
C12 H6 3.2235 no .
C12 H10 3.2496 no .
C13 H7 3.2386 no .
C14 H5 2.6647 no .
C14 H6 3.2521 no .
C14 H8 3.2410 no .
C14 H11 2.7121 no .
C14 H16 3.5094 no .
C15 H10 3.0123 no .
C15 H12 2.7406 no .
C15 H16 2.6451 no .
C15 H17 2.5293 no .
C16 H5 2.4997 no .
C16 H13 3.2715 no .
C16 H15 3.2834 no .
C16 H17 3.2564 no .
C17 H3 3.1701 no 3_645
C17 H5 3.3939 no .
C17 H11 3.2931 no .
C17 H14 3.2305 no .
C17 H16 3.2239 no .
C17 H23 3.4514 no 3_655
C17 H24 3.5074 no 3_655
C18 H3 3.3945 no 3_645
C18 H15 3.2417 no .
C18 H24 3.4293 no 3_655
C19 H12 3.2287 no .
C19 H16 3.2139 no .
C20 H13 3.2462 no .
C21 H5 2.9622 no .
C21 H10 3.4381 no .
C21 H11 2.6236 no .
C21 H12 3.2283 no .
C21 H14 3.2195 no .
C22 H11 2.5059 no .
C22 H12 3.2795 no .
C22 H18 2.6078 no .
C23 H4 3.4713 no 3_645
C23 H19 3.2483 no .
C24 H17 2.5874 no .
C24 H20 3.2347 no .
C26 H18 3.2435 no .
C26 H21 2.5235 no .
C26 H25 2.9502 no .
C27 H4 3.2606 no 3_645
C27 H19 3.2461 no .
C27 H21 2.4742 no .
C27 H22 3.1465 no .
C27 H23 3.5647 no .
C27 H25 2.9767 no .
C28 H4 2.8645 no 3_645
C28 H17 3.3162 no .
C28 H18 3.2617 no .
C28 H20 3.2421 no .
C29 H20 2.5777 no .
C30 H20 3.0268 no .
C31 H1 3.2973 no .
H1 H2 2.2981 no .
H2 H3 2.3224 no .
H3 H4 2.3121 no .
H3 H12 2.9337 no 3_655
H3 H13 3.3245 no 3_655
H4 H12 2.9687 no 3_655
H5 H6 3.4749 no .
H5 H10 2.5324 no .
H5 H11 2.5775 no .
H5 H16 2.9401 no .
H5 H23 2.6973 no 3_655
H6 H7 2.2935 no .
H7 H8 2.3157 no .
H8 H9 2.3202 no .
H9 H10 2.3220 no .
H10 H11 2.5677 no .
H10 H16 2.7241 no .
H11 H12 3.5609 no .
H11 H16 2.4458 no .
H11 H17 2.2785 no .
H12 H13 2.3242 no .
H12 H23 3.5038 no 3_655
H13 H14 2.2940 no .
H13 H24 3.5142 no 3_655
H14 H15 2.3199 no .
H15 H16 2.3108 no .
H17 H18 2.3880 no .
H18 H19 2.2989 no .
H19 H20 2.3229 no .
H20 H21 2.0334 no .
H20 H22 3.4737 no .
H20 H24 3.4924 no .
H20 H25 2.5543 no .
H21 H23 2.8386 no .
H21 H24 2.3625 no .
H21 H25 2.3373 no .
H22 H23 2.3370 no .
H22 H24 2.3406 no .
H22 H25 2.8016 no .
Cu1 H30 2.4248 no .
Cu1 H31 3.4427 no .
O1 H30 2.5671 no .
O1 H31 3.4800 no .
O2 H30 2.5828 no .
O4 H2 3.4528 no 2_565
O4 H3 3.5843 no 2_565
O6 H26 2.4259 no 2_465
O6 H27 3.4520 no 2_465
O7 H15 3.4806 no 2_466
O7 H16 2.7968 no 2_466
O7 H26 3.1030 no 2_465
O7 H27 3.4869 no 2_465
O7 H28 3.3842 no 2_465
O8 H29 2.6810 no 2_465
O8 H31 2.9444 no 2_465
O9 H18 2.6944 no 4_664
O10 H6 3.2749 no 2_465
O10 H7 2.5274 no 2_465
O10 H18 2.7214 no 4_664
O10 H19 2.7246 no 4_664
O10 H29 3.5683 no 2_465
O10 H31 2.7214 no 2_465
N1 H30 3.4791 no .
N2 H14 3.5247 no 2_566
N2 H30 3.4843 no .
N3 H26 3.1037 no 2_465
N4 H18 2.9971 no 4_664
N4 H19 3.3069 no 4_664
N4 H29 3.5365 no 2_465
N4 H31 3.2155 no 2_465
N5 H2 3.4079 no 2_565
N5 H29 2.9969 no .
N5 H30 3.0287 no .
N6 H1 3.1744 no 2_565
N6 H2 3.4630 no 2_565
N6 H8 3.0165 no 3_745
N6 H14 2.9339 no 2_566
N6 H15 2.7179 no 2_566
N6 H19 3.1070 no 3_755
N6 H28 2.6344 no 2_565
C1 H9 3.4582 no 4_674
C1 H27 3.4492 no 2_465
C1 H30 3.3093 no .
C2 H9 3.1189 no 4_674
C2 H26 3.3454 no 2_465
C2 H27 3.3319 no 2_465
C2 H29 3.2177 no 2_465
C3 H8 3.4021 no 4_674
C3 H9 3.1324 no 4_674
C3 H26 3.5380 no 2_465
C3 H27 3.1599 no 2_465
C3 H29 3.2442 no 2_465
C4 H9 3.4417 no 4_674
C4 H21 3.2455 no 2_465
C4 H27 3.0786 no 2_465
C5 H27 3.1863 no 2_465
C6 H27 3.4057 no 2_465
C9 H13 3.5618 no 2_566
C9 H14 3.4589 no 2_566
C10 H14 3.4279 no 2_566
C10 H31 3.3357 no .
C11 H19 3.1672 no 3_755
C12 H26 3.3432 no 4_675
C12 H28 3.5211 no 4_675
C13 H13 2.9253 no 2_566
C13 H26 3.5559 no 4_675
C14 H13 2.8894 no 2_566
C15 H24 3.3431 no 4_665
C16 H21 3.3281 no 4_665
C16 H24 3.2321 no 4_665
C17 H21 3.2839 no 4_665
C18 H11 3.2333 no 2_466
C18 H17 3.4347 no 2_466
C18 H20 3.3539 no 4_665
C18 H21 3.4531 no 4_665
C19 H11 3.3275 no 2_466
C19 H17 2.9373 no 2_466
C19 H20 2.8965 no 4_665
C20 H17 3.2997 no 2_466
C20 H18 3.2656 no 2_466
C20 H20 3.0483 no 4_665
C20 H28 3.5159 no 1_556
C21 H21 3.5403 no 4_665
C21 H24 3.1420 no 4_665
C21 H25 3.5024 no 4_665
C22 H14 3.2396 no 2_566
C22 H22 3.1341 no 4_665
C22 H24 3.3258 no 4_665
C23 H22 3.4621 no 4_665
C24 H7 3.4438 no 3_745
C24 H15 3.5179 no 2_566
C24 H22 3.2291 no 4_665
C25 H7 3.2569 no 3_745
C25 H8 3.5337 no 3_745
C25 H27 3.2661 no 4_665
C25 H28 3.3408 no 4_665
C26 H27 3.1801 no 4_665
C26 H28 3.4420 no 4_665
C27 H2 3.3555 no 2_565
C28 H30 3.1751 no .
C29 H3 3.0103 no 2_565
C29 H17 3.1679 no 4_664
C30 H17 3.1889 no 4_664
C31 H2 3.3416 no 2_565
C31 H29 2.8702 no .
C31 H30 3.4613 no .
C32 H8 3.5766 no 4_674
C32 H19 3.5237 no 4_664
C32 H29 3.3253 no .
C33 H1 2.9866 no 2_565
C33 H2 3.1188 no 2_565
C33 H6 3.5397 no .
C33 H14 3.4707 no 2_566
C34 H1 3.3547 no 2_565
C34 H2 3.3038 no 2_565
C34 H6 3.2136 no .
H1 N6 3.1744 no 2_465
H1 C33 2.9866 no 2_465
H1 C34 3.3547 no 2_465
H1 H8 3.5455 no 4_674
H1 H9 3.4290 no 4_674
H1 H26 3.4832 no 2_465
H1 H29 2.7778 no 2_465
H2 O4 3.4528 no 2_465
H2 N5 3.4079 no 2_465
H2 N6 3.4630 no 2_465
H2 C27 3.3555 no 2_465
H2 C31 3.3416 no 2_465
H2 C33 3.1188 no 2_465
H2 C34 3.3038 no 2_465
H2 H8 3.0803 no 4_674
H2 H9 3.4536 no 4_674
H2 H21 3.4042 no 2_465
H2 H29 2.8517 no 2_465
H2 H30 3.4212 no 2_465
H3 O4 3.5843 no 2_465
H3 C29 3.0103 no 2_465
H3 H21 2.3973 no 2_465
H3 H22 2.8372 no 2_465
H3 H27 3.4908 no 2_465
H6 O10 3.2749 no 2_565
H6 C33 3.5397 no .
H6 C34 3.2136 no .
H6 H30 3.3343 no .
H6 H31 2.5092 no .
H7 O10 2.5274 no 2_565
H7 C24 3.4438 no 3_755
H7 C25 3.2569 no 3_755
H7 H15 3.0434 no 4_674
H7 H16 3.1598 no 4_674
H7 H18 3.1802 no 3_755
H7 H19 2.8240 no 3_755
H8 N6 3.0165 no 3_755
H8 C3 3.4021 no 4_675
H8 C25 3.5337 no 3_755
H8 C32 3.5766 no 4_675
H8 H1 3.5455 no 4_675
H8 H2 3.0803 no 4_675
H8 H15 3.2957 no 4_674
H8 H19 3.5919 no 3_755
H8 H26 3.2935 no 4_675
H8 H28 3.0901 no 4_675
H9 C1 3.4582 no 4_675
H9 C2 3.1189 no 4_675
H9 C3 3.1324 no 4_675
H9 C4 3.4417 no 4_675
H9 H1 3.4290 no 4_675
H9 H2 3.4536 no 4_675
H9 H13 3.0200 no 2_566
H9 H29 3.4607 no 4_675
H9 H31 3.0877 no 4_675
H10 H13 2.9837 no 2_566
H10 H31 3.4625 no 4_675
H11 C18 3.2333 no 2_566
H11 C19 3.3275 no 2_566
H11 H13 2.8826 no 2_566
H11 H14 3.0453 no 2_566
H11 H24 2.7433 no 4_665
H13 C9 3.5618 no 2_466
H13 C13 2.9253 no 2_466
H13 C14 2.8894 no 2_466
H13 H9 3.0200 no 2_466
H13 H10 2.9837 no 2_466
H13 H11 2.8826 no 2_466
H14 N2 3.5247 no 2_466
H14 N6 2.9339 no 2_466
H14 C9 3.4589 no 2_466
H14 C10 3.4279 no 2_466
H14 C22 3.2396 no 2_466
H14 C33 3.4707 no 2_466
H14 H11 3.0453 no 2_466
H14 H17 2.8995 no 2_466
H14 H19 3.1527 no 4_665
H14 H20 3.0399 no 4_665
H15 O7 3.4806 no 2_566
H15 N6 2.7179 no 2_466
H15 C24 3.5179 no 2_466
H15 H7 3.0434 no 4_675
H15 H8 3.2957 no 4_675
H15 H17 3.4884 no 2_466
H15 H18 3.0780 no 2_466
H15 H20 3.2856 no 4_665
H15 H28 2.8438 no 1_556
H16 O7 2.7968 no 2_566
H16 H7 3.1598 no 4_675
H16 H24 3.0460 no 4_665
H16 H25 3.4771 no 4_665
H17 C18 3.4347 no 2_566
H17 C19 2.9373 no 2_566
H17 C20 3.2997 no 2_566
H17 C29 3.1679 no 4_665
H17 C30 3.1889 no 4_665
H17 H14 2.8995 no 2_566
H17 H15 3.4884 no 2_566
H17 H21 3.2958 no 4_665
H17 H22 2.6434 no 4_665
H17 H23 3.5117 no 4_665
H17 H24 2.5487 no 4_665
H18 O9 2.6944 no 4_665
H18 O10 2.7214 no 4_665
H18 N4 2.9971 no 4_665
H18 C20 3.2656 no 2_566
H18 H7 3.1802 no 3_745
H18 H15 3.0780 no 2_566
H18 H22 2.8106 no 4_665
H19 O10 2.7246 no 4_665
H19 N4 3.3069 no 4_665
H19 N6 3.1070 no 3_745
H19 C11 3.1672 no 3_745
H19 C32 3.5237 no 4_665
H19 H7 2.8240 no 3_745
H19 H8 3.5919 no 3_745
H19 H14 3.1527 no 4_664
H19 H27 3.4190 no 4_665
H19 H28 3.0724 no 4_665
H20 C18 3.3539 no 4_664
H20 C19 2.8965 no 4_664
H20 C20 3.0483 no 4_664
H20 H14 3.0399 no 4_664
H20 H15 3.2856 no 4_664
H20 H27 3.2928 no 4_665
H20 H28 3.2600 no 4_665
H21 C4 3.2455 no 2_565
H21 C16 3.3281 no 4_664
H21 C17 3.2839 no 4_664
H21 C18 3.4531 no 4_664
H21 C21 3.5403 no 4_664
H21 H2 3.4042 no 2_565
H21 H3 2.3973 no 2_565
H21 H17 3.2958 no 4_664
H22 C22 3.1341 no 4_664
H22 C23 3.4621 no 4_664
H22 C24 3.2291 no 4_664
H22 H3 2.8372 no 2_565
H22 H17 2.6434 no 4_664
H22 H18 2.8106 no 4_664
H23 H17 3.5117 no 4_664
H24 C15 3.3431 no 4_664
H24 C16 3.2321 no 4_664
H24 C21 3.1420 no 4_664
H24 C22 3.3258 no 4_664
H24 H11 2.7433 no 4_664
H24 H16 3.0460 no 4_664
H24 H17 2.5487 no 4_664
H25 C21 3.5024 no 4_664
H25 H16 3.4771 no 4_664
H25 H27 3.0735 no 4_665
H25 H28 3.5676 no 4_665
H26 O6 2.4259 no 2_565
H26 O7 3.1030 no 2_565
H26 N3 3.1037 no 2_565
H26 C2 3.3454 no 2_565
H26 C3 3.5380 no 2_565
H26 C12 3.3432 no 4_674
H26 C13 3.5559 no 4_674
H26 H1 3.4832 no 2_565
H26 H8 3.2935 no 4_674
H26 H29 2.8367 no .
H27 O6 3.4520 no 2_565
H27 O7 3.4869 no 2_565
H27 C1 3.4492 no 2_565
H27 C2 3.3319 no 2_565
H27 C3 3.1599 no 2_565
H27 C4 3.0786 no 2_565
H27 C5 3.1863 no 2_565
H27 C6 3.4057 no 2_565
H27 C25 3.2661 no 4_664
H27 C26 3.1801 no 4_664
H27 H3 3.4908 no 2_565
H27 H19 3.4190 no 4_664
H27 H20 3.2928 no 4_664
H27 H25 3.0735 no 4_664
H28 O7 3.3842 no 2_565
H28 N6 2.6344 no 2_465
H28 C12 3.5211 no 4_674
H28 C20 3.5159 no 1_554
H28 C25 3.3408 no 4_664
H28 C26 3.4420 no 4_664
H28 H8 3.0901 no 4_674
H28 H15 2.8438 no 1_554
H28 H19 3.0724 no 4_664
H28 H20 3.2600 no 4_664
H28 H25 3.5676 no 4_664
H29 O8 2.6810 no 2_565
H29 O10 3.5683 no 2_565
H29 N4 3.5365 no 2_565
H29 N5 2.9969 no .
H29 C2 3.2177 no 2_565
H29 C3 3.2442 no 2_565
H29 C31 2.8702 no .
H29 C32 3.3253 no .
H29 H1 2.7778 no 2_565
H29 H2 2.8517 no 2_565
H29 H9 3.4607 no 4_674
H29 H26 2.8367 no .
H30 Cu1 2.4248 no .
H30 O1 2.5671 no .
H30 O2 2.5828 no .
H30 N1 3.4791 no .
H30 N2 3.4843 no .
H30 N5 3.0287 no .
H30 C1 3.3093 no .
H30 C28 3.1751 no .
H30 C31 3.4613 no .
H30 H2 3.4212 no 2_565
H30 H6 3.3343 no .
H31 Cu1 3.4427 no .
H31 O1 3.4800 no .
H31 O8 2.9444 no 2_565
H31 O10 2.7214 no 2_565
H31 N4 3.2155 no 2_565
H31 C10 3.3357 no .
H31 H6 2.5092 no .
H31 H9 3.0877 no 4_674
H31 H10 3.4625 no 4_674

loop_
_geom_torsion_atom_site_label_1
_geom_torsion_atom_site_label_2
_geom_torsion_atom_site_label_3
_geom_torsion_atom_site_label_4
_geom_torsion
_geom_torsion_publ_flag
_geom_torsion_site_symmetry_1
Cu1 Dy1 O1 Cu1 0.00(4) no .
Cu1 Dy1 O1 C1 -161.8(6) no .
O1 Dy1 Cu1 O1 0.0(2) no .
O1 Dy1 Cu1 O2 -145.3(2) no .
O1 Dy1 Cu1 N1 34.0(2) no .
O1 Dy1 Cu1 N2 -176.0(3) no .
Cu1 Dy1 O2 Cu1 0.00(3) no .
Cu1 Dy1 O2 C28 175.9(7) no .
O2 Dy1 Cu1 O1 145.3(3) no .
O2 Dy1 Cu1 O2 -0.0(3) no .
O2 Dy1 Cu1 N1 179.3(3) no .
O2 Dy1 Cu1 N2 -30.7(3) no .
O3 Dy1 Cu1 O1 -148.12(17) no 3_645
O3 Dy1 Cu1 O2 66.58(17) no 3_645
O3 Dy1 Cu1 N1 -114.13(18) no 3_645
O3 Dy1 Cu1 N2 35.84(18) no 3_645
Cu1 Dy1 O4 C27 20.0(4) no .
Cu1 Dy1 O4 C29 -172.4(4) no .
O4 Dy1 Cu1 O1 134.89(14) no .
O4 Dy1 Cu1 O2 -10.41(14) no .
O4 Dy1 Cu1 N1 168.87(15) no .
O4 Dy1 Cu1 N2 -41.15(15) no .
Cu1 Dy1 O5 N3 124.8(3) no .
O5 Dy1 Cu1 O1 -104.84(17) no .
O5 Dy1 Cu1 O2 109.86(17) no .
O5 Dy1 Cu1 N1 -70.86(18) no .
O5 Dy1 Cu1 N2 79.11(18) no .
Cu1 Dy1 O6 N3 -43.9(3) no .
O6 Dy1 Cu1 O1 -63.82(14) no .
O6 Dy1 Cu1 O2 150.88(14) no .
O6 Dy1 Cu1 N1 -29.84(16) no .
O6 Dy1 Cu1 N2 120.14(15) no .
Cu1 Dy1 O8 N4 156.2(2) no .
O8 Dy1 Cu1 O1 -3.1(2) no .
O8 Dy1 Cu1 O2 -148.4(2) no .
O8 Dy1 Cu1 N1 30.9(3) no .
O8 Dy1 Cu1 N2 -179.2(2) no .
Cu1 Dy1 N3 O5 -45.1(3) no .
Cu1 Dy1 N3 O6 133.2(4) no .
N3 Dy1 Cu1 O1 -82.53(16) no .
N3 Dy1 Cu1 O2 132.17(16) no .
N3 Dy1 Cu1 N1 -48.55(17) no .
N3 Dy1 Cu1 N2 101.42(17) no .
Cu1 Dy1 N4 O8 -41.7(6) no .
Cu1 Dy1 N4 O9 136.9(3) no .
N4 Dy1 Cu1 O1 19.4(4) no .
N4 Dy1 Cu1 O2 -125.9(3) no .
N4 Dy1 Cu1 N1 53.4(4) no .
N4 Dy1 Cu1 N2 -156.6(3) no .
N5 Dy1 Cu1 O1 63.34(18) no .
N5 Dy1 Cu1 O2 -81.96(18) no .
N5 Dy1 Cu1 N1 97.32(19) no .
N5 Dy1 Cu1 N2 -112.71(19) no .
O1 Dy1 O2 Cu1 20.9(2) no .
O1 Dy1 O2 C28 -163.2(6) no .
O2 Dy1 O1 Cu1 -20.6(2) no .
O2 Dy1 O1 C1 177.6(5) no .
O3 Dy1 O1 Cu1 51.2(4) no 3_645
O3 Dy1 O1 C1 -110.6(5) no 3_645
O1 Dy1 O4 C27 47.3(4) no .
O1 Dy1 O4 C29 -145.1(4) no .
O4 Dy1 O1 Cu1 -53.3(3) no .
O4 Dy1 O1 C1 145.0(4) no .
O1 Dy1 O5 N3 88.8(3) no .
O5 Dy1 O1 Cu1 57.9(3) no .
O5 Dy1 O1 C1 -103.8(5) no .
O1 Dy1 O6 N3 -75.7(3) no .
O6 Dy1 O1 Cu1 112.4(3) no .
O6 Dy1 O1 C1 -49.4(4) no .
O1 Dy1 O8 N4 154.4(4) no .
O8 Dy1 O1 Cu1 177.6(3) no .
O8 Dy1 O1 C1 15.8(5) no .
O1 Dy1 O9 N4 -43.8(5) no .
O9 Dy1 O1 Cu1 -149.4(3) no .
O9 Dy1 O1 C1 48.8(6) no .
O1 Dy1 N3 O5 -81.7(4) no .
O1 Dy1 N3 O6 96.6(4) no .
N3 Dy1 O1 Cu1 85.6(3) no .
N3 Dy1 O1 C1 -76.2(5) no .
O1 Dy1 N4 O8 -29.3(4) no .
O1 Dy1 N4 O9 149.3(3) no .
N4 Dy1 O1 Cu1 -169.8(2) no .
N4 Dy1 O1 C1 28.5(5) no .
N5 Dy1 O1 Cu1 -113.1(3) no .
N5 Dy1 O1 C1 85.2(5) no .
O3 Dy1 O2 Cu1 -123.1(3) no 3_645
O3 Dy1 O2 C28 52.8(5) no 3_645
O2 Dy1 O4 C27 13.4(3) no .
O2 Dy1 O4 C29 -179.0(5) no .
O4 Dy1 O2 Cu1 168.2(4) no .
O4 Dy1 O2 C28 -15.9(4) no .
O2 Dy1 O5 N3 158.6(4) no .
O5 Dy1 O2 Cu1 -54.5(3) no .
O5 Dy1 O2 C28 121.4(5) no .
O2 Dy1 O6 N3 -25.5(4) no .
O6 Dy1 O2 Cu1 -34.2(4) no .
O6 Dy1 O2 C28 141.7(5) no .
O2 Dy1 O8 N4 115.2(5) no .
O8 Dy1 O2 Cu1 64.8(6) no .
O8 Dy1 O2 C28 -119.4(6) no .
O2 Dy1 O9 N4 -146.6(3) no .
O9 Dy1 O2 Cu1 156.6(2) no .
O9 Dy1 O2 C28 -27.5(6) no .
O2 Dy1 N3 O5 -20.3(4) no .
O2 Dy1 N3 O6 158.0(4) no .
N3 Dy1 O2 Cu1 -45.2(3) no .
N3 Dy1 O2 C28 130.7(5) no .
O2 Dy1 N4 O8 -119.4(5) no .
O2 Dy1 N4 O9 59.2(6) no .
N4 Dy1 O2 Cu1 125.0(4) no .
N4 Dy1 O2 C28 -59.1(8) no .
N5 Dy1 O2 Cu1 97.3(3) no .
N5 Dy1 O2 C28 -86.8(5) no .
O3 Dy1 O4 C27 -95.2(4) no 3_645
O3 Dy1 O4 C29 72.5(4) no 3_645
O3 Dy1 O5 N3 -95.5(3) no 3_645
O3 Dy1 O6 N3 71.7(3) no 3_645
O3 Dy1 O8 N4 -56.7(4) no 3_645
O3 Dy1 O9 N4 123.5(4) no 3_645
O3 Dy1 N3 O5 77.5(4) no 3_645
O3 Dy1 N3 O6 -104.2(4) no 3_645
O3 Dy1 N4 O8 127.1(4) no 3_645
O3 Dy1 N4 O9 -54.3(4) no 3_645
O4 Dy1 O5 N3 -159.1(3) no .
O5 Dy1 O4 C27 -33.2(4) no .
O5 Dy1 O4 C29 134.5(4) no .
O4 Dy1 O8 N4 27.3(4) no .
O8 Dy1 O4 C27 162.7(3) no .
O8 Dy1 O4 C29 -29.7(5) no .
O4 Dy1 O9 N4 -157.2(4) no .
O9 Dy1 O4 C27 -175.4(4) no .
O9 Dy1 O4 C29 -7.8(4) no .
O4 Dy1 N3 O5 30.3(5) no .
O4 Dy1 N3 O6 -151.3(3) no .
N3 Dy1 O4 C27 -47.7(5) no .
N3 Dy1 O4 C29 120.0(5) no .
O4 Dy1 N4 O8 -156.7(3) no .
O4 Dy1 N4 O9 21.9(4) no .
N4 Dy1 O4 C27 174.6(4) no .
N4 Dy1 O4 C29 -17.7(5) no .
N5 Dy1 O4 C27 109.6(4) no .
N5 Dy1 O4 C29 -82.8(5) no .
O5 Dy1 O6 N3 -0.9(3) no .
O6 Dy1 O5 N3 0.9(3) no .
O5 Dy1 O8 N4 -136.6(3) no .
O8 Dy1 O5 N3 5.3(4) no .
O5 Dy1 O9 N4 89.5(4) no .
O9 Dy1 O5 N3 -60.8(5) no .
O5 Dy1 N3 O5 0.0(3) no .
O5 Dy1 N3 O6 178.3(7) no .
N3 Dy1 O5 N3 0.0(4) no .
O5 Dy1 N4 O8 59.9(5) no .
O5 Dy1 N4 O9 -121.5(3) no .
N4 Dy1 O5 N3 -21.0(5) no .
N5 Dy1 O5 N3 104.0(5) no .
O6 Dy1 O8 N4 -132.8(4) no .
O8 Dy1 O6 N3 -176.7(4) no .
O6 Dy1 O9 N4 43.1(4) no .
O9 Dy1 O6 N3 146.4(3) no .
O6 Dy1 N3 O5 -178.3(7) no .
O6 Dy1 N3 O6 -0.0(3) no .
N3 Dy1 O6 N3 -0.0(4) no .
O6 Dy1 N4 O8 42.7(4) no .
O6 Dy1 N4 O9 -138.8(4) no .
N4 Dy1 O6 N3 164.0(4) no .
N5 Dy1 O6 N3 -136.0(3) no .
O8 Dy1 O9 N4 -0.8(3) no .
O9 Dy1 O8 N4 0.8(3) no .
O8 Dy1 N3 O5 -175.3(4) no .
O8 Dy1 N3 O6 3.0(4) no .
N3 Dy1 O8 N4 -134.2(4) no .
O8 Dy1 N4 O8 -0.0(4) no .
O8 Dy1 N4 O9 178.5(7) no .
N4 Dy1 O8 N4 -0.0(4) no .
N5 Dy1 O8 N4 80.6(4) no .
O9 Dy1 N3 O5 140.0(3) no .
O9 Dy1 N3 O6 -41.7(5) no .
N3 Dy1 O9 N4 60.9(4) no .
O9 Dy1 N4 O8 -178.5(7) no .
O9 Dy1 N4 O9 0.0(3) no .
N4 Dy1 O9 N4 0.0(4) no .
N5 Dy1 O9 N4 -81.3(4) no .
N3 Dy1 N4 O8 50.2(4) no .
N3 Dy1 N4 O9 -131.3(3) no .
N4 Dy1 N3 O5 164.5(3) no .
N4 Dy1 N3 O6 -17.1(4) no .
N5 Dy1 N3 O5 -112.6(4) no .
N5 Dy1 N3 O6 65.8(5) no .
N5 Dy1 N4 O8 -89.6(4) no .
N5 Dy1 N4 O9 88.9(4) no .
Dy1 Cu1 O1 Dy1 0.0 no .
Dy1 Cu1 O1 C1 164.6(5) no .
Dy1 Cu1 O2 Dy1 -0.0 no .
Dy1 Cu1 O2 C28 -176.1(7) no .
Dy1 Cu1 N1 C7 -18.4(8) no .
Dy1 Cu1 N1 C8 157.2(2) no .
Dy1 Cu1 N2 C15 -144.2(3) no .
Dy1 Cu1 N2 C22 38.4(7) no .
O1 Cu1 O2 Dy1 -24.3(3) no .
O1 Cu1 O2 C28 159.6(5) no .
O2 Cu1 O1 Dy1 22.7(3) no .
O2 Cu1 O1 C1 -172.7(4) no .
O1 Cu1 N1 C7 5.6(6) no .
O1 Cu1 N1 C8 -178.9(4) no .
N1 Cu1 O1 Dy1 -158.8(3) no .
N1 Cu1 O1 C1 5.9(5) no .
O2 Cu1 N2 C15 -164.3(4) no .
O2 Cu1 N2 C22 18.3(6) no .
N2 Cu1 O2 Dy1 157.2(3) no .
N2 Cu1 O2 C28 -18.8(5) no .
N1 Cu1 N2 C15 17.1(4) no .
N1 Cu1 N2 C22 -160.3(6) no .
N2 Cu1 N1 C7 -176.1(6) no .
N2 Cu1 N1 C8 -0.5(5) no .
Dy1 O1 C1 C2 -33.1(10) no .
Dy1 O1 C1 C6 147.5(4) no .
Cu1 O1 C1 C2 168.5(4) no .
Cu1 O1 C1 C6 -10.8(9) no .
Dy1 O2 C28 C23 -163.7(5) no .
Dy1 O2 C28 C27 16.3(10) no .
Cu1 O2 C28 C23 11.3(11) no .
Cu1 O2 C28 C27 -168.6(4) no .
Dy1 O4 C27 C26 168.4(6) no .
Dy1 O4 C27 C28 -11.3(8) no .
Dy1 O4 C29 C30 -80.6(8) no .
C27 O4 C29 C30 87.1(8) no .
C29 O4 C27 C26 -0.5(11) no .
C29 O4 C27 C28 179.7(6) no .
Dy1 O5 N3 Dy1 0.0 no .
Dy1 O5 N3 O6 -1.5(6) no .
Dy1 O5 N3 O7 179.6(6) no .
Dy1 O6 N3 Dy1 0.0 no .
Dy1 O6 N3 O5 1.6(7) no .
Dy1 O6 N3 O7 -179.4(6) no .
Dy1 O8 N4 Dy1 0.0 no .
Dy1 O8 N4 O9 -1.4(7) no .
Dy1 O8 N4 O10 179.4(6) no .
Dy1 O9 N4 Dy1 0.0 no .
Dy1 O9 N4 O8 1.3(7) no .
Dy1 O9 N4 O10 -179.4(6) no .
Cu1 N1 C7 O3 172.7(5) no .
Cu1 N1 C7 C6 -12.1(11) no .
Cu1 N1 C8 C9 108.5(6) no .
Cu1 N1 C8 C15 -14.8(8) no .
C7 N1 C8 C9 -75.6(9) no .
C7 N1 C8 C15 161.1(6) no .
C8 N1 C7 O3 -2.8(11) no .
C8 N1 C7 C6 172.4(6) no .
Cu1 N2 C15 C8 -28.8(7) no .
Cu1 N2 C15 C16 94.5(6) no .
Cu1 N2 C22 C23 -10.4(11) no .
C15 N2 C22 C23 172.4(7) no .
C22 N2 C15 C8 148.7(7) no .
C22 N2 C15 C16 -88.0(9) no .
O1 C1 C2 C3 178.3(6) no .
O1 C1 C6 C5 -177.8(6) no .
O1 C1 C6 C7 4.6(12) no .
C2 C1 C6 C5 2.8(11) no .
C2 C1 C6 C7 -174.7(7) no .
C6 C1 C2 C3 -2.3(12) no .
C1 C2 C3 C4 0.9(13) no .
C2 C3 C4 C5 -0.1(13) no .
C3 C4 C5 C6 0.8(13) no .
C4 C5 C6 C1 -2.2(12) no .
C4 C5 C6 C7 175.6(8) no .
C1 C6 C7 O3 -176.8(7) no .
C1 C6 C7 N1 7.7(12) no .
C5 C6 C7 O3 5.6(11) no .
C5 C6 C7 N1 -169.8(7) no .
N1 C8 C9 C10 -11.4(10) no .
N1 C8 C9 C14 168.9(6) no .
N1 C8 C15 N2 27.3(9) no .
N1 C8 C15 C16 -94.6(7) no .
C9 C8 C15 N2 -98.3(8) no .
C9 C8 C15 C16 139.9(7) no .
C15 C8 C9 C10 110.8(8) no .
C15 C8 C9 C14 -69.0(9) no .
C8 C9 C10 C11 -179.6(7) no .
C8 C9 C14 C13 179.1(6) no .
C10 C9 C14 C13 -0.6(12) no .
C14 C9 C10 C11 0.1(12) no .
C9 C10 C11 C12 1.0(14) no .
C10 C11 C12 C13 -1.6(13) no .
C11 C12 C13 C14 1.1(13) no .
C12 C13 C14 C9 0.0(12) no .
N2 C15 C16 C17 -28.4(11) no .
N2 C15 C16 C21 154.2(7) no .
C8 C15 C16 C17 93.6(9) no .
C8 C15 C16 C21 -83.9(9) no .
C15 C16 C17 C18 -179.2(8) no .
C15 C16 C21 C20 178.7(8) no .
C17 C16 C21 C20 1.0(14) no .
C21 C16 C17 C18 -1.7(13) no .
C16 C17 C18 C19 2.0(14) no .
C17 C18 C19 C20 -1.5(14) no .
C18 C19 C20 C21 0.9(14) no .
C19 C20 C21 C16 -0.6(14) no .
N2 C22 C23 C24 178.3(7) no .
N2 C22 C23 C28 -4.1(12) no .
C22 C23 C24 C25 175.7(7) no .
C22 C23 C28 O2 3.6(12) no .
C22 C23 C28 C27 -176.4(7) no .
C24 C23 C28 O2 -178.8(7) no .
C24 C23 C28 C27 1.2(12) no .
C28 C23 C24 C25 -2.0(12) no .
C23 C24 C25 C26 1.9(12) no .
C24 C25 C26 C27 -0.9(13) no .
C25 C26 C27 O4 -179.7(8) no .
C25 C26 C27 C28 0.0(13) no .
O4 C27 C28 O2 -0.5(10) no .
O4 C27 C28 C23 179.5(6) no .
C26 C27 C28 O2 179.7(7) no .
C26 C27 C28 C23 -0.2(12) no .
